data_7209076
loop_
_publ_author_name
'Klien, Henrik'
'Seichter, Wilhelm'
'Weber, Edwin'

_publ_section_title
;
 Crystalline inclusion compounds of new elongated bisfluorenol hosts with
 protic guest molecules
;
_journal_issue 3
_journal_name_full CrystEngComm
_journal_page_first 586
_journal_paper_doi 10.1039/c2ce26518d
_journal_volume 15
_journal_year 2013
_chemical_formula_moiety 'C44 H30 O2, 2(C3 H8 O)'
_chemical_formula_sum 'C50 H46 O4'
_chemical_formula_weight 710.87
_chemical_name_systematic
;
?
;
_space_group_IT_number 9
_symmetry_cell_setting monoclinic
_symmetry_space_group_name_Hall 'C -2yc'
_symmetry_space_group_name_H-M 'C 1 c 1'
_atom_sites_solution_hydrogens geom
_atom_sites_solution_primary direct
_atom_sites_solution_secondary difmap
_audit_creation_method SHELXL-97
_cell_angle_alpha 90.00
_cell_angle_beta 90.527(2)
_cell_angle_gamma 90.00
_cell_formula_units_Z 4
_cell_length_a 27.8442(11)
_cell_length_b 9.5895(3)
_cell_length_c 14.2430(6)
_cell_measurement_reflns_used 3690
_cell_measurement_temperature 100(2)
_cell_measurement_theta_max 27.11
_cell_measurement_theta_min 2.66
_cell_volume 3802.9(2)
_computing_cell_refinement 'SAINT-NT (Sheldrick, 2008)'
_computing_data_collection 'Kappa APEX 2 (Bruker-AXS)'
_computing_data_reduction SAINT
_computing_molecular_graphics 'ORTEP-3 (Farrugia)'
_computing_publication_material SHELXTL
_computing_structure_refinement 'SHELXL-97 (Sheldrick, 1997)'
_computing_structure_solution 'SHELXS-97 (Sheldrick, 1990)'
_diffrn_ambient_temperature 100(2)
_diffrn_measured_fraction_theta_full 0.992
_diffrn_measured_fraction_theta_max 0.992
_diffrn_measurement_device_type 'CCD area detector'
_diffrn_measurement_method 'phi and omega scans'
_diffrn_radiation_monochromator graphite
_diffrn_radiation_source 'fine-focus sealed tube'
_diffrn_radiation_type MoK\a
_diffrn_radiation_wavelength 0.71073
_diffrn_reflns_av_R_equivalents 0.0566
_diffrn_reflns_av_sigmaI/netI 0.0446
_diffrn_reflns_limit_h_max 35
_diffrn_reflns_limit_h_min -34
_diffrn_reflns_limit_k_max 11
_diffrn_reflns_limit_k_min -11
_diffrn_reflns_limit_l_max 18
_diffrn_reflns_limit_l_min -18
_diffrn_reflns_number 23193
_diffrn_reflns_theta_full 26.70
_diffrn_reflns_theta_max 26.70
_diffrn_reflns_theta_min 2.25
_diffrn_standards_decay_% <1%
_exptl_absorpt_coefficient_mu 0.077
_exptl_absorpt_correction_type none
_exptl_crystal_colour colourless
_exptl_crystal_density_diffrn 1.242
_exptl_crystal_density_method 'not measured'
_exptl_crystal_description irregular
_exptl_crystal_F_000 1512
_exptl_crystal_size_max 0.26
_exptl_crystal_size_mid 0.13
_exptl_crystal_size_min 0.12
_refine_diff_density_max 0.318
_refine_diff_density_min -0.292
_refine_diff_density_rms 0.065
_refine_ls_abs_structure_details 'Flack H D (1983), Acta Cryst. A39, 876-881'
_refine_ls_extinction_method none
_refine_ls_goodness_of_fit_ref 1.077
_refine_ls_hydrogen_treatment constr
_refine_ls_matrix_type full
_refine_ls_number_parameters 493
_refine_ls_number_reflns 3985
_refine_ls_number_restraints 2
_refine_ls_restrained_S_all 1.076
_refine_ls_R_factor_all 0.0712
_refine_ls_R_factor_gt 0.0585
_refine_ls_shift/su_max 0.000
_refine_ls_shift/su_mean 0.000
_refine_ls_structure_factor_coef Fsqd
_refine_ls_weighting_details 'calc w=1/[\s^2^(Fo^2^)+(0.0799P)^2^+7.5784P] where P=(Fo^2^+2Fc^2^)/3'
_refine_ls_weighting_scheme calc
_refine_ls_wR_factor_gt 0.1545
_refine_ls_wR_factor_ref 0.1627
_reflns_number_gt 3404
_reflns_number_total 3985
_reflns_threshold_expression >2sigma(I)
_cod_data_source_file c2ce26518d.txt
_cod_data_source_block klien5cc
_cod_original_sg_symbol_H-M 'C c'
_cod_database_code 7209076

loop_
_symmetry_equiv_pos_as_xyz
'x, y, z'
'x, -y, z+1/2'
'x+1/2, y+1/2, z'
'x+1/2, -y+1/2, z+1/2'

loop_
_atom_site_label
_atom_site_type_symbol
_atom_site_fract_x
_atom_site_fract_y
_atom_site_fract_z
_atom_site_U_iso_or_equiv
_atom_site_adp_type
_atom_site_occupancy
_atom_site_symmetry_multiplicity
_atom_site_calc_flag
_atom_site_refinement_flags
O1 O 0.76723(11) 0.6358(3) 0.9288(2) 0.0182(7) Uani 1 1 d .
H1 H 0.7694 0.7164 0.9515 0.027 Uiso 1 1 calc R
O2 O 0.38129(11) 0.3580(3) 0.9259(2) 0.0176(7) Uani 1 1 d .
H2 H 0.3779 0.2736 0.9115 0.026 Uiso 1 1 calc R
C1 C 0.68593(17) 0.6783(5) 0.9837(3) 0.0175(10) Uani 1 1 d .
C2 C 0.68706(18) 0.6645(5) 1.0798(4) 0.0233(10) Uani 1 1 d .
H2A H 0.7084 0.6003 1.1092 0.028 Uiso 1 1 calc R
C3 C 0.6565(2) 0.7460(6) 1.1327(4) 0.0308(13) Uani 1 1 d .
H3 H 0.6569 0.7390 1.1992 0.037 Uiso 1 1 calc R
C4 C 0.6247(2) 0.8396(6) 1.0875(4) 0.0348(14) Uani 1 1 d .
H4 H 0.6032 0.8934 1.1241 0.042 Uiso 1 1 calc R
C5 C 0.62444(18) 0.8542(5) 0.9907(4) 0.0284(12) Uani 1 1 d .
H5 H 0.6033 0.9182 0.9606 0.034 Uiso 1 1 calc R
C6 C 0.65588(16) 0.7729(5) 0.9389(3) 0.0191(10) Uani 1 1 d .
C7 C 0.66478(17) 0.7676(5) 0.8377(3) 0.0191(9) Uani 1 1 d .
C8 C 0.6446(2) 0.8418(6) 0.7627(4) 0.0315(12) Uani 1 1 d .
H8 H 0.6201 0.9087 0.7734 0.038 Uiso 1 1 calc R
C9 C 0.6607(2) 0.8166(6) 0.6726(4) 0.0316(13) Uani 1 1 d .
H9 H 0.6473 0.8673 0.6214 0.038 Uiso 1 1 calc R
C10 C 0.6964(2) 0.7177(6) 0.6561(4) 0.0282(11) Uani 1 1 d .
H10 H 0.7073 0.7018 0.5940 0.034 Uiso 1 1 calc R
C11 C 0.71615(17) 0.6417(5) 0.7313(3) 0.0200(10) Uani 1 1 d .
H11 H 0.7402 0.5734 0.7207 0.024 Uiso 1 1 calc R
C12 C 0.70015(15) 0.6679(5) 0.8207(3) 0.0156(9) Uani 1 1 d .
C13 C 0.71726(15) 0.6023(5) 0.9120(3) 0.0132(9) Uani 1 1 d .
C14 C 0.71299(16) 0.4429(5) 0.9124(3) 0.0133(9) Uani 1 1 d .
C15 C 0.75460(16) 0.3628(5) 0.9150(3) 0.0172(9) Uani 1 1 d .
H15 H 0.7848 0.4085 0.9182 0.021 Uiso 1 1 calc R
C16 C 0.75335(18) 0.2177(5) 0.9130(3) 0.0206(10) Uani 1 1 d .
H16 H 0.7823 0.1655 0.9151 0.025 Uiso 1 1 calc R
C17 C 0.70948(17) 0.1501(5) 0.9080(3) 0.0189(9) Uani 1 1 d .
H17 H 0.7081 0.0511 0.9056 0.023 Uiso 1 1 calc R
C18 C 0.66805(17) 0.2269(5) 0.9066(3) 0.0161(9) Uani 1 1 d .
H18 H 0.6381 0.1795 0.9041 0.019 Uiso 1 1 calc R
C19 C 0.66830(16) 0.3740(5) 0.9087(3) 0.0138(9) Uani 1 1 d .
C20 C 0.62081(15) 0.4442(4) 0.9106(3) 0.0138(9) Uani 1 1 d .
C21 C 0.59676(16) 0.4596(5) 0.9958(3) 0.0166(9) Uani 1 1 d .
H21 H 0.6122 0.4316 1.0525 0.020 Uiso 1 1 calc R
C22 C 0.55121(16) 0.5143(5) 0.9991(3) 0.0167(9) Uani 1 1 d .
H22 H 0.5357 0.5244 1.0578 0.020 Uiso 1 1 calc R
C23 C 0.52762(16) 0.5550(5) 0.9172(3) 0.0158(9) Uani 1 1 d .
C24 C 0.55093(17) 0.5426(5) 0.8321(3) 0.0180(10) Uani 1 1 d .
H24 H 0.5356 0.5732 0.7760 0.022 Uiso 1 1 calc R
C25 C 0.59698(16) 0.4852(5) 0.8287(3) 0.0166(9) Uani 1 1 d .
H25 H 0.6123 0.4740 0.7698 0.020 Uiso 1 1 calc R
C26 C 0.47949(15) 0.6258(5) 0.9218(3) 0.0148(9) Uani 1 1 d .
C27 C 0.47971(17) 0.7703(5) 0.9228(3) 0.0186(10) Uani 1 1 d .
H27 H 0.5095 0.8180 0.9181 0.022 Uiso 1 1 calc R
C28 C 0.43802(18) 0.8474(5) 0.9306(3) 0.0198(10) Uani 1 1 d .
H28 H 0.4392 0.9464 0.9314 0.024 Uiso 1 1 calc R
C29 C 0.39443(16) 0.7783(5) 0.9371(3) 0.0203(10) Uani 1 1 d .
H29 H 0.3654 0.8297 0.9428 0.024 Uiso 1 1 calc R
C30 C 0.39342(16) 0.6347(5) 0.9351(3) 0.0193(10) Uani 1 1 d .
H30 H 0.3633 0.5886 0.9387 0.023 Uiso 1 1 calc R
C31 C 0.43519(16) 0.5539(5) 0.9280(3) 0.0150(9) Uani 1 1 d .
C32 C 0.43114(16) 0.3943(5) 0.9221(3) 0.0167(10) Uani 1 1 d .
C33 C 0.45289(16) 0.3381(5) 0.8332(3) 0.0159(9) Uani 1 1 d .
C34 C 0.44060(18) 0.3715(5) 0.7425(3) 0.0190(9) Uani 1 1 d .
H34 H 0.4164 0.4389 0.7299 0.023 Uiso 1 1 calc R
C35 C 0.46414(19) 0.3050(6) 0.6691(4) 0.0268(11) Uani 1 1 d .
H35 H 0.4563 0.3267 0.6058 0.032 Uiso 1 1 calc R
C36 C 0.5003(2) 0.2037(6) 0.6905(4) 0.0334(13) Uani 1 1 d .
H36 H 0.5161 0.1571 0.6408 0.040 Uiso 1 1 calc R
C37 C 0.51222(18) 0.1733(5) 0.7804(4) 0.0269(11) Uani 1 1 d .
H37 H 0.5368 0.1070 0.7934 0.032 Uiso 1 1 calc R
C38 C 0.48841(17) 0.2395(5) 0.8545(3) 0.0193(10) Uani 1 1 d .
C39 C 0.49276(16) 0.2265(5) 0.9562(4) 0.0204(10) Uani 1 1 d .
C40 C 0.5219(2) 0.1442(5) 1.0136(4) 0.0322(13) Uani 1 1 d .
H40 H 0.5449 0.0831 0.9868 0.039 Uiso 1 1 calc R
C41 C 0.5172(2) 0.1521(6) 1.1091(4) 0.0403(16) Uani 1 1 d .
H41 H 0.5377 0.0972 1.1480 0.048 Uiso 1 1 calc R
C42 C 0.4833(2) 0.2384(6) 1.1504(4) 0.0360(14) Uani 1 1 d .
H42 H 0.4800 0.2406 1.2167 0.043 Uiso 1 1 calc R
C43 C 0.4540(2) 0.3221(5) 1.0932(4) 0.0255(11) Uani 1 1 d .
H43 H 0.4308 0.3823 1.1202 0.031 Uiso 1 1 calc R
C44 C 0.45931(17) 0.3159(5) 0.9978(3) 0.0179(10) Uani 1 1 d .
O1A O 0.85737(13) 0.6019(4) 0.8519(3) 0.0284(8) Uani 1 1 d .
H1A H 0.8282 0.6006 0.8661 0.043 Uiso 1 1 calc R
C1A C 0.8621(2) 0.5837(6) 0.7532(4) 0.0316(12) Uani 1 1 d .
H1A1 H 0.8957 0.6040 0.7359 0.038 Uiso 1 1 calc R
H1A2 H 0.8413 0.6528 0.7209 0.038 Uiso 1 1 calc R
C2A C 0.84934(19) 0.4418(6) 0.7180(4) 0.0275(12) Uani 1 1 d .
H2A1 H 0.8158 0.4201 0.7350 0.033 Uiso 1 1 calc R
H2A2 H 0.8705 0.3719 0.7484 0.033 Uiso 1 1 calc R
C3A C 0.8547(2) 0.4328(7) 0.6116(4) 0.0378(14) Uani 1 1 d .
H3A1 H 0.8307 0.4927 0.5811 0.057 Uiso 1 1 calc R
H3A2 H 0.8500 0.3361 0.5912 0.057 Uiso 1 1 calc R
H3A3 H 0.8870 0.4638 0.5941 0.057 Uiso 1 1 calc R
O1B O 0.78782(13) 0.8979(4) 0.9889(3) 0.0278(8) Uani 1 1 d .
H1B H 0.8168 0.8757 0.9825 0.042 Uiso 1 1 calc R
C1B C 0.77798(19) 0.9190(5) 1.0866(4) 0.0262(11) Uani 1 1 d .
H1B1 H 0.7838 0.8304 1.1205 0.031 Uiso 1 1 calc R
H1B2 H 0.7436 0.9425 1.0934 0.031 Uiso 1 1 calc R
C2B C 0.8075(2) 1.0320(6) 1.1325(4) 0.0316(12) Uani 1 1 d .
H2B1 H 0.7997 1.1229 1.1032 0.038 Uiso 1 1 calc R
H2B2 H 0.8420 1.0131 1.1227 0.038 Uiso 1 1 calc R
C3B C 0.7974(2) 1.0390(7) 1.2374(4) 0.0386(15) Uani 1 1 d .
H3B1 H 0.7639 1.0656 1.2470 0.058 Uiso 1 1 calc R
H3B2 H 0.8186 1.1084 1.2667 0.058 Uiso 1 1 calc R
H3B3 H 0.8034 0.9475 1.2658 0.058 Uiso 1 1 calc R

loop_
_atom_site_aniso_label
_atom_site_aniso_U_11
_atom_site_aniso_U_22
_atom_site_aniso_U_33
_atom_site_aniso_U_23
_atom_site_aniso_U_13
_atom_site_aniso_U_12
O1 0.0115(15) 0.0166(17) 0.0265(17) -0.0018(13) -0.0019(12) -0.0035(13)
O2 0.0076(14) 0.0160(17) 0.0293(18) -0.0035(13) 0.0041(12) -0.0032(12)
C1 0.016(2) 0.013(2) 0.024(2) -0.0029(18) 0.0019(18) -0.0029(18)
C2 0.024(3) 0.017(2) 0.029(3) -0.002(2) 0.004(2) -0.009(2)
C3 0.038(3) 0.025(3) 0.029(3) -0.009(2) 0.018(2) -0.012(2)
C4 0.027(3) 0.027(3) 0.051(4) -0.016(3) 0.023(2) -0.006(2)
C5 0.022(3) 0.013(2) 0.050(3) -0.008(2) 0.011(2) -0.0033(19)
C6 0.013(2) 0.014(2) 0.031(3) -0.0022(19) 0.0032(18) -0.0038(18)
C7 0.016(2) 0.011(2) 0.031(3) -0.0034(18) 0.0008(18) -0.0014(18)
C8 0.027(3) 0.025(3) 0.043(3) 0.001(2) -0.009(2) 0.008(2)
C9 0.045(3) 0.021(3) 0.028(3) 0.005(2) -0.014(2) 0.007(2)
C10 0.038(3) 0.028(3) 0.019(2) 0.001(2) -0.003(2) -0.002(2)
C11 0.022(2) 0.019(2) 0.018(2) -0.0001(18) -0.0025(18) -0.0017(19)
C12 0.009(2) 0.013(2) 0.024(2) 0.0007(17) -0.0012(17) -0.0019(16)
C13 0.007(2) 0.013(2) 0.020(2) -0.0021(17) 0.0019(16) 0.0023(16)
C14 0.014(2) 0.011(2) 0.016(2) -0.0004(17) 0.0021(16) 0.0049(17)
C15 0.009(2) 0.014(2) 0.028(2) -0.0005(18) 0.0022(17) 0.0023(17)
C16 0.021(2) 0.017(3) 0.024(2) 0.0019(18) 0.0034(19) 0.0037(19)
C17 0.020(2) 0.012(2) 0.025(2) -0.0038(19) 0.0029(18) 0.0010(19)
C18 0.016(2) 0.011(2) 0.021(2) -0.0015(17) 0.0006(17) -0.0003(18)
C19 0.013(2) 0.013(2) 0.016(2) -0.0011(17) 0.0020(16) 0.0043(17)
C20 0.012(2) 0.005(2) 0.025(2) -0.0005(17) 0.0003(17) -0.0032(16)
C21 0.013(2) 0.013(2) 0.023(2) 0.0020(17) -0.0023(17) 0.0022(17)
C22 0.014(2) 0.017(2) 0.020(2) -0.0019(18) -0.0006(17) -0.0009(18)
C23 0.012(2) 0.012(2) 0.024(2) -0.0033(17) 0.0007(17) -0.0026(17)
C24 0.015(2) 0.020(2) 0.019(2) 0.0027(19) -0.0011(17) -0.0010(19)
C25 0.014(2) 0.017(2) 0.019(2) -0.0008(18) 0.0040(17) -0.0009(18)
C26 0.011(2) 0.018(2) 0.015(2) -0.0002(17) -0.0004(16) -0.0001(17)
C27 0.017(2) 0.020(3) 0.018(2) -0.0009(18) 0.0026(17) -0.0036(19)
C28 0.021(2) 0.012(2) 0.027(2) 0.0013(19) -0.0014(18) 0.000(2)
C29 0.010(2) 0.019(3) 0.032(3) -0.001(2) -0.0019(18) 0.0039(18)
C30 0.012(2) 0.023(3) 0.023(2) -0.0023(19) -0.0006(17) 0.0040(18)
C31 0.016(2) 0.014(2) 0.015(2) -0.0016(17) -0.0014(16) 0.0006(18)
C32 0.014(2) 0.016(2) 0.020(2) 0.0024(18) -0.0029(17) -0.0063(18)
C33 0.013(2) 0.009(2) 0.025(2) -0.0006(17) 0.0010(17) -0.0071(17)
C34 0.022(2) 0.012(2) 0.024(2) -0.0001(17) 0.0032(18) -0.0010(18)
C35 0.029(3) 0.030(3) 0.022(2) -0.004(2) 0.007(2) 0.002(2)
C36 0.037(3) 0.026(3) 0.038(3) -0.013(2) 0.022(2) 0.002(2)
C37 0.020(2) 0.016(2) 0.045(3) -0.008(2) 0.007(2) 0.004(2)
C38 0.018(2) 0.010(2) 0.030(2) -0.0016(18) -0.0004(19) 0.0004(18)
C39 0.014(2) 0.008(2) 0.040(3) -0.0020(19) -0.0055(19) -0.0011(17)
C40 0.032(3) 0.010(2) 0.054(4) 0.003(2) -0.018(2) 0.006(2)
C41 0.051(4) 0.018(3) 0.051(4) 0.009(2) -0.031(3) -0.004(3)
C42 0.061(4) 0.018(3) 0.029(3) 0.004(2) -0.019(3) -0.013(3)
C43 0.038(3) 0.014(2) 0.024(2) -0.0021(19) -0.004(2) -0.005(2)
C44 0.018(2) 0.008(2) 0.028(2) 0.0032(17) -0.0012(18) -0.0045(17)
O1A 0.027(2) 0.0206(19) 0.038(2) -0.0078(16) 0.0110(16) -0.0034(16)
C1A 0.038(3) 0.025(3) 0.032(3) 0.002(2) 0.011(2) -0.003(2)
C2A 0.025(3) 0.030(3) 0.027(3) -0.003(2) 0.000(2) -0.002(2)
C3A 0.040(3) 0.044(4) 0.029(3) -0.006(3) -0.005(2) -0.004(3)
O1B 0.0196(18) 0.031(2) 0.033(2) -0.0049(16) 0.0065(15) -0.0045(16)
C1B 0.023(3) 0.020(3) 0.035(3) -0.004(2) 0.009(2) -0.002(2)
C2B 0.031(3) 0.035(3) 0.028(3) 0.002(2) 0.003(2) -0.005(2)
C3B 0.042(4) 0.049(4) 0.025(3) 0.005(3) -0.001(2) -0.017(3)

loop_
_atom_type_symbol
_atom_type_description
_atom_type_scat_dispersion_real
_atom_type_scat_dispersion_imag
_atom_type_scat_source
C C 0.0033 0.0000 'International Tables Vol C Tables 4.2.6.8 and 6.1.1.4'
H H 0.0000 0.0000 'International Tables Vol C Tables 4.2.6.8 and 6.1.1.4'
O O 0.0106 0.0000 'International Tables Vol C Tables 4.2.6.8 and 6.1.1.4'

loop_
_geom_angle_atom_site_label_1
_geom_angle_atom_site_label_2
_geom_angle_atom_site_label_3
_geom_angle
C13 O1 H1 109.5
C32 O2 H2 109.5
C2 C1 C6 122.0(4)
C2 C1 C13 127.5(4)
C6 C1 C13 110.4(4)
C1 C2 C3 118.6(5)
C1 C2 H2A 120.7
C3 C2 H2A 120.7
C2 C3 C4 119.8(5)
C2 C3 H3 120.1
C4 C3 H3 120.1
C5 C4 C3 121.0(5)
C5 C4 H4 119.5
C3 C4 H4 119.5
C4 C5 C6 118.3(5)
C4 C5 H5 120.9
C6 C5 H5 120.9
C1 C6 C5 120.2(5)
C1 C6 C7 108.9(4)
C5 C6 C7 130.9(5)
C8 C7 C12 119.7(5)
C8 C7 C6 131.6(5)
C12 C7 C6 108.7(4)
C9 C8 C7 119.2(5)
C9 C8 H8 120.4
C7 C8 H8 120.4
C8 C9 C10 120.8(5)
C8 C9 H9 119.6
C10 C9 H9 119.6
C9 C10 C11 119.9(5)
C9 C10 H10 120.0
C11 C10 H10 120.0
C12 C11 C10 118.9(5)
C12 C11 H11 120.6
C10 C11 H11 120.6
C11 C12 C7 121.4(4)
C11 C12 C13 128.0(4)
C7 C12 C13 110.6(4)
O1 C13 C12 110.1(3)
O1 C13 C1 109.7(4)
C12 C13 C1 101.4(4)
O1 C13 C14 107.2(3)
C12 C13 C14 113.1(4)
C1 C13 C14 115.2(4)
C15 C14 C19 118.5(4)
C15 C14 C13 119.1(4)
C19 C14 C13 122.4(4)
C14 C15 C16 122.1(4)
C14 C15 H15 119.0
C16 C15 H15 119.0
C17 C16 C15 119.4(4)
C17 C16 H16 120.3
C15 C16 H16 120.3
C18 C17 C16 119.5(4)
C18 C17 H17 120.3
C16 C17 H17 120.3
C17 C18 C19 122.3(4)
C17 C18 H18 118.9
C19 C18 H18 118.9
C14 C19 C18 118.3(4)
C14 C19 C20 125.0(4)
C18 C19 C20 116.7(4)
C25 C20 C21 117.9(4)
C25 C20 C19 122.0(4)
C21 C20 C19 119.8(4)
C22 C21 C20 121.3(4)
C22 C21 H21 119.4
C20 C21 H21 119.4
C21 C22 C23 120.6(4)
C21 C22 H22 119.7
C23 C22 H22 119.7
C24 C23 C22 119.2(4)
C24 C23 C26 120.1(4)
C22 C23 C26 120.3(4)
C23 C24 C25 120.1(4)
C23 C24 H24 119.9
C25 C24 H24 119.9
C20 C25 C24 120.8(4)
C20 C25 H25 119.6
C24 C25 H25 119.6
C27 C26 C31 119.3(4)
C27 C26 C23 116.6(4)
C31 C26 C23 124.1(4)
C28 C27 C26 122.2(4)
C28 C27 H27 118.9
C26 C27 H27 118.9
C27 C28 C29 119.1(5)
C27 C28 H28 120.5
C29 C28 H28 120.5
C30 C29 C28 119.6(4)
C30 C29 H29 120.2
C28 C29 H29 120.2
C29 C30 C31 122.5(4)
C29 C30 H30 118.8
C31 C30 H30 118.8
C30 C31 C26 117.4(4)
C30 C31 C32 119.6(4)
C26 C31 C32 123.0(4)
O2 C32 C33 110.0(4)
O2 C32 C44 110.2(4)
C33 C32 C44 102.1(4)
O2 C32 C31 108.1(4)
C33 C32 C31 111.8(4)
C44 C32 C31 114.5(4)
C34 C33 C38 122.1(4)
C34 C33 C32 127.5(4)
C38 C33 C32 110.4(4)
C33 C34 C35 119.0(5)
C33 C34 H34 120.5
C35 C34 H34 120.5
C34 C35 C36 119.1(5)
C34 C35 H35 120.5
C36 C35 H35 120.5
C37 C36 C35 121.0(5)
C37 C36 H36 119.5
C35 C36 H36 119.5
C36 C37 C38 120.1(5)
C36 C37 H37 120.0
C38 C37 H37 120.0
C33 C38 C37 118.7(5)
C33 C38 C39 109.0(4)
C37 C38 C39 132.3(5)
C40 C39 C44 119.0(5)
C40 C39 C38 132.4(5)
C44 C39 C38 108.5(4)
C41 C40 C39 119.4(5)
C41 C40 H40 120.3
C39 C40 H40 120.3
C40 C41 C42 121.6(5)
C40 C41 H41 119.2
C42 C41 H41 119.2
C41 C42 C43 119.3(5)
C41 C42 H42 120.3
C43 C42 H42 120.3
C44 C43 C42 119.0(5)
C44 C43 H43 120.5
C42 C43 H43 120.5
C43 C44 C39 121.6(4)
C43 C44 C32 128.4(5)
C39 C44 C32 110.0(4)
C1A O1A H1A 109.5
O1A C1A C2A 114.8(4)
O1A C1A H1A1 108.6
C2A C1A H1A1 108.6
O1A C1A H1A2 108.6
C2A C1A H1A2 108.6
H1A1 C1A H1A2 107.5
C1A C2A C3A 111.1(5)
C1A C2A H2A1 109.4
C3A C2A H2A1 109.4
C1A C2A H2A2 109.4
C3A C2A H2A2 109.4
H2A1 C2A H2A2 108.0
C2A C3A H3A1 109.5
C2A C3A H3A2 109.5
H3A1 C3A H3A2 109.5
C2A C3A H3A3 109.5
H3A1 C3A H3A3 109.5
H3A2 C3A H3A3 109.5
C1B O1B H1B 109.5
O1B C1B C2B 114.5(4)
O1B C1B H1B1 108.6
C2B C1B H1B1 108.6
O1B C1B H1B2 108.6
C2B C1B H1B2 108.6
H1B1 C1B H1B2 107.6
C1B C2B C3B 110.7(5)
C1B C2B H2B1 109.5
C3B C2B H2B1 109.5
C1B C2B H2B2 109.5
C3B C2B H2B2 109.5
H2B1 C2B H2B2 108.1
C2B C3B H3B1 109.5
C2B C3B H3B2 109.5
H3B1 C3B H3B2 109.5
C2B C3B H3B3 109.5
H3B1 C3B H3B3 109.5
H3B2 C3B H3B3 109.5

loop_
_geom_bond_atom_site_label_1
_geom_bond_atom_site_label_2
_geom_bond_distance
O1 C13 1.446(5)
O1 H1 0.8400
O2 C32 1.433(5)
O2 H2 0.8400
C1 C2 1.375(7)
C1 C6 1.386(7)
C1 C13 1.533(6)
C2 C3 1.384(7)
C2 H2A 0.9500
C3 C4 1.411(9)
C3 H3 0.9500
C4 C5 1.386(8)
C4 H4 0.9500
C5 C6 1.390(7)
C5 H5 0.9500
C6 C7 1.465(7)
C7 C8 1.397(7)
C7 C12 1.395(6)
C8 C9 1.384(8)
C8 H8 0.9500
C9 C10 1.395(8)
C9 H9 0.9500
C10 C11 1.404(7)
C10 H10 0.9500
C11 C12 1.375(6)
C11 H11 0.9500
C12 C13 1.517(6)
C13 C14 1.533(6)
C14 C15 1.390(6)
C14 C19 1.409(6)
C15 C16 1.393(7)
C15 H15 0.9500
C16 C17 1.384(7)
C16 H16 0.9500
C17 C18 1.369(7)
C17 H17 0.9500
C18 C19 1.411(6)
C18 H18 0.9500
C19 C20 1.484(6)
C20 C25 1.393(6)
C20 C21 1.399(6)
C21 C22 1.374(6)
C21 H21 0.9500
C22 C23 1.389(7)
C22 H22 0.9500
C23 C24 1.385(6)
C23 C26 1.504(6)
C24 C25 1.397(6)
C24 H24 0.9500
C25 H25 0.9500
C26 C27 1.386(7)
C26 C31 1.416(6)
C27 C28 1.381(7)
C27 H27 0.9500
C28 C29 1.387(7)
C28 H28 0.9500
C29 C30 1.378(7)
C29 H29 0.9500
C30 C31 1.402(6)
C30 H30 0.9500
C31 C32 1.537(7)
C32 C33 1.507(6)
C32 C44 1.525(6)
C33 C34 1.371(7)
C33 C38 1.399(6)
C34 C35 1.393(7)
C34 H34 0.9500
C35 C36 1.429(8)
C35 H35 0.9500
C36 C37 1.352(8)
C36 H36 0.9500
C37 C38 1.404(7)
C37 H37 0.9500
C38 C39 1.458(7)
C39 C40 1.393(7)
C39 C44 1.401(7)
C40 C41 1.369(9)
C40 H40 0.9500
C41 C42 1.392(10)
C41 H41 0.9500
C42 C43 1.399(8)
C42 H42 0.9500
C43 C44 1.370(7)
C43 H43 0.9500
O1A C1A 1.424(7)
O1A H1A 0.8400
C1A C2A 1.492(8)
C1A H1A1 0.9900
C1A H1A2 0.9900
C2A C3A 1.528(8)
C2A H2A1 0.9900
C2A H2A2 0.9900
C3A H3A1 0.9800
C3A H3A2 0.9800
C3A H3A3 0.9800
O1B C1B 1.435(6)
O1B H1B 0.8400
C1B C2B 1.505(8)
C1B H1B1 0.9900
C1B H1B2 0.9900
C2B C3B 1.523(8)
C2B H2B1 0.9900
C2B H2B2 0.9900
C3B H3B1 0.9800
C3B H3B2 0.9800
C3B H3B3 0.9800

loop_
_geom_torsion_atom_site_label_1
_geom_torsion_atom_site_label_2
_geom_torsion_atom_site_label_3
_geom_torsion_atom_site_label_4
_geom_torsion
C6 C1 C2 C3 1.2(7)
C13 C1 C2 C3 178.2(5)
C1 C2 C3 C4 0.7(7)
C2 C3 C4 C5 -1.8(8)
C3 C4 C5 C6 0.8(8)
C2 C1 C6 C5 -2.2(7)
C13 C1 C6 C5 -179.6(4)
C2 C1 C6 C7 177.2(4)
C13 C1 C6 C7 -0.2(5)
C4 C5 C6 C1 1.1(7)
C4 C5 C6 C7 -178.1(5)
C1 C6 C7 C8 -179.3(5)
C5 C6 C7 C8 0.0(9)
C1 C6 C7 C12 0.6(5)
C5 C6 C7 C12 179.9(5)
C12 C7 C8 C9 -1.1(8)
C6 C7 C8 C9 178.9(5)
C7 C8 C9 C10 0.5(9)
C8 C9 C10 C11 0.4(9)
C9 C10 C11 C12 -0.8(7)
C10 C11 C12 C7 0.2(7)
C10 C11 C12 C13 -178.0(5)
C8 C7 C12 C11 0.7(7)
C6 C7 C12 C11 -179.3(4)
C8 C7 C12 C13 179.2(4)
C6 C7 C12 C13 -0.8(5)
C11 C12 C13 O1 62.9(6)
C7 C12 C13 O1 -115.5(4)
C11 C12 C13 C1 179.0(4)
C7 C12 C13 C1 0.6(5)
C11 C12 C13 C14 -57.0(6)
C7 C12 C13 C14 124.6(4)
C2 C1 C13 O1 -61.0(6)
C6 C1 C13 O1 116.2(4)
C2 C1 C13 C12 -177.5(4)
C6 C1 C13 C12 -0.2(5)
C2 C1 C13 C14 60.0(6)
C6 C1 C13 C14 -122.8(4)
O1 C13 C14 C15 -8.4(5)
C12 C13 C14 C15 113.1(5)
C1 C13 C14 C15 -130.8(4)
O1 C13 C14 C19 172.6(4)
C12 C13 C14 C19 -65.8(5)
C1 C13 C14 C19 50.3(6)
C19 C14 C15 C16 0.7(7)
C13 C14 C15 C16 -178.3(4)
C14 C15 C16 C17 0.2(7)
C15 C16 C17 C18 -1.0(7)
C16 C17 C18 C19 0.9(7)
C15 C14 C19 C18 -0.8(6)
C13 C14 C19 C18 178.1(4)
C15 C14 C19 C20 176.6(4)
C13 C14 C19 C20 -4.4(7)
C17 C18 C19 C14 0.0(7)
C17 C18 C19 C20 -177.6(4)
C14 C19 C20 C25 90.7(6)
C18 C19 C20 C25 -91.8(5)
C14 C19 C20 C21 -95.1(5)
C18 C19 C20 C21 82.4(5)
C25 C20 C21 C22 -0.5(7)
C19 C20 C21 C22 -174.9(4)
C20 C21 C22 C23 0.5(7)
C21 C22 C23 C24 -1.3(7)
C21 C22 C23 C26 -174.9(4)
C22 C23 C24 C25 2.2(7)
C26 C23 C24 C25 175.8(4)
C21 C20 C25 C24 1.4(6)
C19 C20 C25 C24 175.7(4)
C23 C24 C25 C20 -2.3(7)
C24 C23 C26 C27 -80.2(6)
C22 C23 C26 C27 93.3(5)
C24 C23 C26 C31 101.8(5)
C22 C23 C26 C31 -84.7(6)
C31 C26 C27 C28 0.6(7)
C23 C26 C27 C28 -177.5(4)
C26 C27 C28 C29 -0.3(7)
C27 C28 C29 C30 -0.4(7)
C28 C29 C30 C31 0.9(7)
C29 C30 C31 C26 -0.6(7)
C29 C30 C31 C32 -177.5(4)
C27 C26 C31 C30 -0.1(6)
C23 C26 C31 C30 177.8(4)
C27 C26 C31 C32 176.6(4)
C23 C26 C31 C32 -5.5(7)
C30 C31 C32 O2 -0.3(6)
C26 C31 C32 O2 -177.0(4)
C30 C31 C32 C33 120.9(4)
C26 C31 C32 C33 -55.8(6)
C30 C31 C32 C44 -123.6(5)
C26 C31 C32 C44 59.7(6)
O2 C32 C33 C34 62.1(6)
C44 C32 C33 C34 179.0(4)
C31 C32 C33 C34 -58.1(6)
O2 C32 C33 C38 -116.4(4)
C44 C32 C33 C38 0.6(5)
C31 C32 C33 C38 123.5(4)
C38 C33 C34 C35 0.1(7)
C32 C33 C34 C35 -178.2(4)
C33 C34 C35 C36 0.2(7)
C34 C35 C36 C37 -0.9(8)
C35 C36 C37 C38 1.2(8)
C34 C33 C38 C37 0.2(7)
C32 C33 C38 C37 178.8(4)
C34 C33 C38 C39 -179.4(4)
C32 C33 C38 C39 -0.9(5)
C36 C37 C38 C33 -0.9(7)
C36 C37 C38 C39 178.7(5)
C33 C38 C39 C40 179.7(5)
C37 C38 C39 C40 0.0(9)
C33 C38 C39 C44 0.8(5)
C37 C38 C39 C44 -178.8(5)
C44 C39 C40 C41 0.2(7)
C38 C39 C40 C41 -178.5(5)
C39 C40 C41 C42 1.3(8)
C40 C41 C42 C43 -1.7(8)
C41 C42 C43 C44 0.5(8)
C42 C43 C44 C39 1.0(7)
C42 C43 C44 C32 178.7(5)
C40 C39 C44 C43 -1.4(7)
C38 C39 C44 C43 177.6(4)
C40 C39 C44 C32 -179.5(4)
C38 C39 C44 C32 -0.5(5)
O2 C32 C44 C43 -61.2(6)
C33 C32 C44 C43 -178.0(5)
C31 C32 C44 C43 60.9(6)
O2 C32 C44 C39 116.7(4)
C33 C32 C44 C39 -0.1(5)
C31 C32 C44 C39 -121.1(4)
O1A C1A C2A C3A 179.1(5)
O1B C1B C2B C3B -175.5(5)
